data_7202457
loop_
_publ_author_name
'Santra, Ramkinkar'
'Biradha, Kumar'

_publ_section_title
;
 Stepwise dimerization of double [2 + 2] reaction in the co-crystals of
 1,5-bis(4-pyridyl)-1,4-pentadiene-3-one and phloroglucinol: a
 single-crystal to single-crystal transformation
;
_journal_issue 11
_journal_name_full CrystEngComm
_journal_page_first 1524
_journal_paper_doi 10.1039/b813721h
_journal_volume 10
_journal_year 2008
_chemical_formula_sum 'C32 H32 N4 O4'
_chemical_formula_weight 536.62
_chemical_name_systematic
;
?
;
_space_group_IT_number 14
_symmetry_cell_setting monoclinic
_symmetry_space_group_name_Hall '-P 2yn'
_symmetry_space_group_name_H-M 'P 1 21/n 1'
_atom_sites_solution_hydrogens geom
_atom_sites_solution_primary direct
_atom_sites_solution_secondary difmap
_audit_creation_method SHELXL-97
_cell_angle_alpha 90.00
_cell_angle_beta 102.989(3)
_cell_angle_gamma 90.00
_cell_formula_units_Z 4
_cell_length_a 9.1425(8)
_cell_length_b 18.5623(16)
_cell_length_c 16.1103(15)
_cell_measurement_reflns_used 4589
_cell_measurement_temperature 293(2)
_cell_measurement_theta_max 25.00
_cell_measurement_theta_min 2.60
_cell_volume 2664.1(4)
_computing_structure_refinement 'SHELXL-97 (Sheldrick, 1997)'
_computing_structure_solution 'SHELXS-97 (Sheldrick, 1990)'
_diffrn_ambient_temperature 293(2)
_diffrn_measured_fraction_theta_full 0.979
_diffrn_measured_fraction_theta_max 0.979
_diffrn_measurement_device_type 'Bruker-Apex-2 CCD area detector'
_diffrn_measurement_method hemisphere
_diffrn_radiation_monochromator graphite
_diffrn_radiation_source 'fine-focus sealed tube'
_diffrn_radiation_type MoK\a
_diffrn_radiation_wavelength 0.71073
_diffrn_reflns_av_R_equivalents 0.0538
_diffrn_reflns_av_sigmaI/netI 0.0381
_diffrn_reflns_limit_h_max 10
_diffrn_reflns_limit_h_min -10
_diffrn_reflns_limit_k_max 18
_diffrn_reflns_limit_k_min -22
_diffrn_reflns_limit_l_max 19
_diffrn_reflns_limit_l_min -19
_diffrn_reflns_number 30448
_diffrn_reflns_theta_full 25.00
_diffrn_reflns_theta_max 25.00
_diffrn_reflns_theta_min 2.60
_exptl_absorpt_coefficient_mu 0.090
_exptl_absorpt_correction_T_max 0.991
_exptl_absorpt_correction_T_min 0.989
_exptl_absorpt_correction_type multi-scan
_exptl_crystal_colour Colorless
_exptl_crystal_density_diffrn 1.338
_exptl_crystal_density_meas ?
_exptl_crystal_density_method .
_exptl_crystal_description Needle
_exptl_crystal_F_000 1136
_exptl_crystal_size_max 0.12
_exptl_crystal_size_mid 0.10
_exptl_crystal_size_min 0.10
_refine_diff_density_max 0.160
_refine_diff_density_min -0.126
_refine_diff_density_rms 0.028
_refine_ls_extinction_method none
_refine_ls_goodness_of_fit_ref 0.710
_refine_ls_hydrogen_treatment constr
_refine_ls_matrix_type full
_refine_ls_number_parameters 325
_refine_ls_number_reflns 4589
_refine_ls_number_restraints 0
_refine_ls_restrained_S_all 0.710
_refine_ls_R_factor_all 0.0835
_refine_ls_R_factor_gt 0.0485
_refine_ls_shift/su_max 0.000
_refine_ls_shift/su_mean 0.000
_refine_ls_structure_factor_coef Fsqd
_refine_ls_weighting_details 'calc w=1/[\s^2^(Fo^2^)+(0.2000P)^2^+0.0000P] where P=(Fo^2^+2Fc^2^)/3'
_refine_ls_weighting_scheme calc
_refine_ls_wR_factor_gt 0.1625
_refine_ls_wR_factor_ref 0.2014
_reflns_number_gt 2928
_reflns_number_total 4589
_reflns_threshold_expression >2sigma(I)
_cod_data_source_file b813721h.txt
_cod_data_source_block 6
_cod_depositor_comments
;
The following automatic conversions were performed:
'_symmetry_cell_setting' value 'Monoclinic' changed to 'monoclinic'
according to '/home/saulius/struct/CIF-dictionaries/cif_core.dic'
dictionary named 'cif_core.dic' version 2.4.1 from
2010-06-29.

'_refine_ls_hydrogen_treatment' value 'Constr' changed to
'constr' according to '/home/saulius/struct/CIF-dictionaries/cif_core.dic'
dictionary named 'cif_core.dic' version 2.4.1 from 2010-06-29.

Automatic conversion script
Id: cif_fix_enum 1527 2010-12-29 10:47:43Z saulius 
;
_cod_original_sg_symbol_H-M P2(1)/n
_cod_database_code 7202457

loop_
_symmetry_equiv_pos_as_xyz
'x, y, z'
'-x+1/2, y+1/2, -z+1/2'
'-x, -y, -z'
'x-1/2, -y-1/2, z-1/2'

loop_
_atom_site_label
_atom_site_type_symbol
_atom_site_fract_x
_atom_site_fract_y
_atom_site_fract_z
_atom_site_U_iso_or_equiv
_atom_site_adp_type
_atom_site_occupancy
_atom_site_symmetry_multiplicity
_atom_site_calc_flag
_atom_site_refinement_flags
_atom_site_disorder_assembly
_atom_site_disorder_group
O1A O -0.0094(2) -0.00121(9) 0.61605(12) 0.0645(5) Uani 1 1 d . . .
C11A C -0.0776(3) -0.05259(12) 0.63403(13) 0.0455(5) Uani 1 1 d . . .
C12A C -0.2001(2) -0.04494(11) 0.68231(13) 0.0429(5) Uani 1 1 d . . .
H12A H -0.1606 -0.0513 0.7436 0.052 Uiso 1 1 calc R . .
C13A C -0.0570(3) -0.12857(11) 0.60489(13) 0.0444(5) Uani 1 1 d . . .
H13A H -0.0124 -0.1608 0.6519 0.053 Uiso 1 1 calc R . .
N21A N -0.2462(4) 0.20587(16) 0.8300(2) 0.1007(10) Uani 1 1 d . . .
N31A N 0.2914(4) -0.31998(19) 0.5115(2) 0.1013(10) Uani 1 1 d . . .
C21A C -0.1587(4) 0.1489(2) 0.8475(2) 0.0942(11) Uani 1 1 d . . .
H21A H -0.0843 0.1495 0.8975 0.113 Uiso 1 1 calc R . .
C22A C -0.1701(3) 0.08905(16) 0.79682(18) 0.0710(8) Uani 1 1 d . . .
H22A H -0.1035 0.0509 0.8123 0.085 Uiso 1 1 calc R . .
C23A C -0.2790(3) 0.08528(13) 0.72361(14) 0.0497(6) Uani 1 1 d . . .
C24A C -0.3715(4) 0.14447(16) 0.70523(19) 0.0849(10) Uani 1 1 d . . .
H24A H -0.4472 0.1455 0.6558 0.102 Uiso 1 1 calc R . .
C25A C -0.3516(5) 0.2013(2) 0.7596(2) 0.1078(14) Uani 1 1 d . . .
H25A H -0.4174 0.2399 0.7460 0.129 Uiso 1 1 calc R . .
C26A C -0.3015(3) 0.02210(12) 0.66397(13) 0.0453(5) Uani 1 1 d . . .
H26A H -0.3005 0.0396 0.6067 0.054 Uiso 1 1 calc R . .
C31A C 0.3194(5) -0.2559(3) 0.4859(4) 0.1299(17) Uani 1 1 d . . .
H31A H 0.4019 -0.2505 0.4616 0.156 Uiso 1 1 calc R . .
C32A C 0.2354(4) -0.19620(19) 0.4924(3) 0.0970(12) Uani 1 1 d . . .
H32A H 0.2623 -0.1520 0.4730 0.116 Uiso 1 1 calc R . .
C33A C 0.1124(3) -0.20069(13) 0.52707(15) 0.0522(6) Uani 1 1 d . . .
C34A C 0.0834(3) -0.26709(14) 0.55609(18) 0.0642(7) Uani 1 1 d . . .
H34A H 0.0026 -0.2736 0.5815 0.077 Uiso 1 1 calc R . .
C35A C 0.1756(4) -0.32497(17) 0.5474(2) 0.0804(9) Uani 1 1 d . . .
H35A H 0.1544 -0.3696 0.5681 0.096 Uiso 1 1 calc R . .
C36A C 0.0141(3) -0.13654(12) 0.52754(14) 0.0478(6) Uani 1 1 d . . .
H36A H 0.0623 -0.0919 0.5152 0.057 Uiso 1 1 calc R . .
O1B O -0.44756(19) -0.10198(11) 0.50037(10) 0.0654(5) Uani 1 1 d . . .
C11B C -0.3463(3) -0.11692(12) 0.56040(14) 0.0454(5) Uani 1 1 d . . .
C12B C -0.3424(3) -0.09208(12) 0.65005(13) 0.0457(5) Uani 1 1 d . . .
H12B H -0.3516 -0.1317 0.6888 0.055 Uiso 1 1 calc R . .
C13B C -0.2094(2) -0.15681(11) 0.55110(12) 0.0425(5) Uani 1 1 d . . .
H13B H -0.2204 -0.2084 0.5611 0.051 Uiso 1 1 calc R . .
N21B N -0.6525(3) -0.01338(16) 0.87090(17) 0.0795(7) Uani 1 1 d . . .
N31B N -0.2366(4) -0.29840(19) 0.26362(17) 0.0976(10) Uani 1 1 d . . .
C21B C -0.5188(4) -0.0420(2) 0.87798(19) 0.0853(10) Uani 1 1 d . . .
H21B H -0.4689 -0.0583 0.9315 0.102 Uiso 1 1 calc R . .
C22B C -0.4476(4) -0.04958(19) 0.81224(17) 0.0755(9) Uani 1 1 d . . .
H22B H -0.3535 -0.0712 0.8217 0.091 Uiso 1 1 calc R . .
C23B C -0.5151(3) -0.02535(12) 0.73269(14) 0.0497(6) Uani 1 1 d . . .
C24B C -0.6551(3) 0.0031(2) 0.72517(19) 0.0785(9) Uani 1 1 d . . .
H24B H -0.7083 0.0194 0.6724 0.094 Uiso 1 1 calc R . .
C25B C -0.7177(4) 0.0078(2) 0.7941(2) 0.0893(10) Uani 1 1 d . . .
H25B H -0.8134 0.0275 0.7860 0.107 Uiso 1 1 calc R . .
C26B C -0.4434(3) -0.02756(12) 0.65770(13) 0.0477(6) Uani 1 1 d . . .
H26B H -0.5175 -0.0193 0.6043 0.057 Uiso 1 1 calc R . .
C31B C -0.1501(5) -0.2406(3) 0.26412(19) 0.0979(12) Uani 1 1 d . . .
H31B H -0.1076 -0.2335 0.2175 0.118 Uiso 1 1 calc R . .
C32B C -0.1191(4) -0.19061(18) 0.32902(16) 0.0765(9) Uani 1 1 d . . .
H32B H -0.0574 -0.1514 0.3254 0.092 Uiso 1 1 calc R . .
C33B C -0.1799(3) -0.19903(13) 0.39909(14) 0.0518(6) Uani 1 1 d . . .
C34B C -0.2679(3) -0.25923(15) 0.39984(17) 0.0637(7) Uani 1 1 d . . .
H34B H -0.3102 -0.2683 0.4462 0.076 Uiso 1 1 calc R . .
C35B C -0.2929(4) -0.30607(18) 0.3312(2) 0.0861(10) Uani 1 1 d . . .
H35B H -0.3540 -0.3458 0.3331 0.103 Uiso 1 1 calc R . .
C36B C -0.1495(3) -0.14493(12) 0.47025(13) 0.0459(6) Uani 1 1 d . . .
H36B H -0.1835 -0.0976 0.4466 0.055 Uiso 1 1 calc R . .

loop_
_atom_site_aniso_label
_atom_site_aniso_U_11
_atom_site_aniso_U_22
_atom_site_aniso_U_33
_atom_site_aniso_U_23
_atom_site_aniso_U_13
_atom_site_aniso_U_12
O1A 0.0650(11) 0.0470(10) 0.0863(13) -0.0103(9) 0.0270(10) -0.0100(9)
C11A 0.0478(13) 0.0426(13) 0.0423(11) 0.0003(9) 0.0021(10) 0.0026(10)
C12A 0.0505(13) 0.0424(12) 0.0341(10) -0.0009(8) 0.0055(9) 0.0042(10)
C13A 0.0527(13) 0.0389(11) 0.0403(11) 0.0033(9) 0.0076(10) 0.0064(10)
N21A 0.120(2) 0.0791(19) 0.097(2) -0.0453(16) 0.0115(19) 0.0196(18)
N31A 0.076(2) 0.088(2) 0.137(3) -0.0243(19) 0.0197(19) 0.0276(17)
C21A 0.101(3) 0.087(2) 0.080(2) -0.0368(18) -0.0103(18) 0.007(2)
C22A 0.0754(19) 0.0618(17) 0.0675(16) -0.0187(13) -0.0012(14) 0.0054(14)
C23A 0.0585(14) 0.0473(13) 0.0458(12) -0.0034(10) 0.0170(11) 0.0040(11)
C24A 0.106(3) 0.073(2) 0.0659(17) -0.0193(15) -0.0008(17) 0.0378(18)
C25A 0.131(3) 0.085(2) 0.096(2) -0.038(2) -0.001(2) 0.046(2)
C26A 0.0569(14) 0.0424(12) 0.0371(10) 0.0006(9) 0.0113(10) 0.0086(10)
C31A 0.089(3) 0.111(4) 0.212(5) -0.006(3) 0.078(3) 0.024(3)
C32A 0.076(2) 0.074(2) 0.158(3) 0.004(2) 0.064(2) 0.0106(17)
C33A 0.0516(14) 0.0513(15) 0.0522(13) -0.0067(10) 0.0088(11) 0.0046(11)
C34A 0.0734(18) 0.0497(15) 0.0706(16) 0.0017(12) 0.0188(14) 0.0130(13)
C35A 0.090(2) 0.0555(17) 0.086(2) -0.0094(14) -0.0007(18) 0.0190(16)
C36A 0.0526(13) 0.0408(12) 0.0521(12) -0.0013(10) 0.0162(11) -0.0010(10)
O1B 0.0532(10) 0.0842(13) 0.0526(10) -0.0161(8) -0.0014(8) 0.0059(9)
C11B 0.0502(13) 0.0407(12) 0.0453(12) -0.0028(9) 0.0108(11) -0.0074(10)
C12B 0.0544(14) 0.0415(12) 0.0427(11) 0.0017(9) 0.0142(10) 0.0003(10)
C13B 0.0548(13) 0.0335(11) 0.0398(11) 0.0029(8) 0.0118(9) 0.0003(9)
N21B 0.0811(18) 0.0928(19) 0.0734(16) -0.0038(13) 0.0360(14) 0.0085(15)
N31B 0.131(3) 0.096(2) 0.0582(16) -0.0203(14) 0.0045(16) 0.020(2)
C21B 0.090(2) 0.116(3) 0.0530(16) 0.0183(16) 0.0227(15) 0.019(2)
C22B 0.0699(18) 0.105(2) 0.0533(15) 0.0144(14) 0.0170(13) 0.0249(17)
C23B 0.0494(13) 0.0507(13) 0.0482(12) -0.0027(10) 0.0094(10) 0.0004(11)
C24B 0.0623(18) 0.113(3) 0.0622(16) 0.0137(16) 0.0180(14) 0.0266(18)
C25B 0.075(2) 0.121(3) 0.082(2) 0.0139(19) 0.0370(17) 0.032(2)
C26B 0.0497(13) 0.0535(14) 0.0377(11) -0.0007(9) 0.0051(9) 0.0070(10)
C31B 0.129(3) 0.116(3) 0.0518(17) -0.0125(18) 0.0271(18) 0.021(3)
C32B 0.102(2) 0.085(2) 0.0460(14) 0.0003(13) 0.0237(14) 0.0086(18)
C33B 0.0608(15) 0.0502(14) 0.0411(11) 0.0019(10) 0.0043(10) 0.0149(12)
C34B 0.0721(18) 0.0611(16) 0.0563(14) -0.0077(12) 0.0115(13) 0.0005(14)
C35B 0.107(3) 0.0668(19) 0.075(2) -0.0166(15) -0.0001(18) 0.0001(18)
C36B 0.0590(14) 0.0397(12) 0.0398(11) 0.0060(9) 0.0132(10) 0.0068(10)

loop_
_atom_type_symbol
_atom_type_description
_atom_type_scat_dispersion_real
_atom_type_scat_dispersion_imag
_atom_type_scat_source
C C 0.0033 0.0016 'International Tables Vol C Tables 4.2.6.8 and 6.1.1.4'
H H 0.0000 0.0000 'International Tables Vol C Tables 4.2.6.8 and 6.1.1.4'
N N 0.0061 0.0033 'International Tables Vol C Tables 4.2.6.8 and 6.1.1.4'
O O 0.0106 0.0060 'International Tables Vol C Tables 4.2.6.8 and 6.1.1.4'

loop_
_geom_angle_atom_site_label_1
_geom_angle_atom_site_label_2
_geom_angle_atom_site_label_3
_geom_angle
_geom_angle_site_symmetry_1
_geom_angle_site_symmetry_3
_geom_angle_publ_flag
O1A C11A C12A 122.2(2) . . ?
O1A C11A C13A 123.7(2) . . ?
C12A C11A C13A 114.01(19) . . ?
C11A C12A C26A 117.52(18) . . ?
C11A C12A C12B 115.89(17) . . ?
C26A C12A C12B 88.21(16) . . ?
C11A C13A C36A 116.52(18) . . ?
C11A C13A C13B 109.20(18) . . ?
C36A C13A C13B 90.29(16) . . ?
C25A N21A C21A 115.1(3) . . ?
C31A N31A C35A 115.9(3) . . ?
N21A C21A C22A 124.2(3) . . ?
C23A C22A C21A 120.0(3) . . ?
C22A C23A C24A 116.0(2) . . ?
C22A C23A C26A 124.2(2) . . ?
C24A C23A C26A 119.8(2) . . ?
C23A C24A C25A 119.6(3) . . ?
N21A C25A C24A 125.0(3) . . ?
C23A C26A C12A 121.24(18) . . ?
C23A C26A C26B 119.38(19) . . ?
C12A C26A C26B 89.47(16) . . ?
N31A C31A C32A 124.3(4) . . ?
C31A C32A C33A 120.7(4) . . ?
C34A C33A C32A 115.9(3) . . ?
C34A C33A C36A 123.7(2) . . ?
C32A C33A C36A 120.3(2) . . ?
C33A C34A C35A 119.6(3) . . ?
N31A C35A C34A 123.6(3) . . ?
C33A C36A C13A 116.47(19) . . ?
C33A C36A C36B 114.24(18) . . ?
C13A C36A C36B 88.02(16) . . ?
O1B C11B C13B 122.8(2) . . ?
O1B C11B C12B 123.0(2) . . ?
C13B C11B C12B 114.08(18) . . ?
C11B C12B C26B 115.48(18) . . ?
C11B C12B C12A 109.27(18) . . ?
C26B C12B C12A 90.42(16) . . ?
C11B C13B C36B 118.73(18) . . ?
C11B C13B C13A 116.32(17) . . ?
C36B C13B C13A 88.78(16) . . ?
C21B N21B C25B 114.9(3) . . ?
C35B N31B C31B 115.2(3) . . ?
N21B C21B C22B 124.7(3) . . ?
C23B C22B C21B 119.9(3) . . ?
C22B C23B C24B 115.3(2) . . ?
C22B C23B C26B 124.0(2) . . ?
C24B C23B C26B 120.7(2) . . ?
C25B C24B C23B 120.7(3) . . ?
N21B C25B C24B 124.5(3) . . ?
C23B C26B C12B 117.80(18) . . ?
C23B C26B C26A 115.80(18) . . ?
C12B C26B C26A 87.70(16) . . ?
N31B C31B C32B 124.5(3) . . ?
C31B C32B C33B 119.6(3) . . ?
C34B C33B C32B 116.4(2) . . ?
C34B C33B C36B 122.9(2) . . ?
C32B C33B C36B 120.7(2) . . ?
C33B C34B C35B 119.6(3) . . ?
N31B C35B C34B 124.7(3) . . ?
C33B C36B C13B 120.69(19) . . ?
C33B C36B C36A 120.03(19) . . ?
C13B C36B C36A 89.42(16) . . ?

loop_
_geom_bond_atom_site_label_1
_geom_bond_atom_site_label_2
_geom_bond_distance
_geom_bond_site_symmetry_2
_geom_bond_publ_flag
O1A C11A 1.210(3) . ?
C11A C12A 1.507(3) . ?
C11A C13A 1.512(3) . ?
C12A C26A 1.540(3) . ?
C12A C12B 1.556(3) . ?
C13A C36A 1.537(3) . ?
C13A C13B 1.557(3) . ?
N21A C25A 1.316(5) . ?
N21A C21A 1.317(4) . ?
N31A C31A 1.302(6) . ?
N31A C35A 1.320(5) . ?
C21A C22A 1.370(4) . ?
C22A C23A 1.364(4) . ?
C23A C24A 1.378(4) . ?
C23A C26A 1.501(3) . ?
C24A C25A 1.356(4) . ?
C26A C26B 1.576(3) . ?
C31A C32A 1.366(5) . ?
C32A C33A 1.367(4) . ?
C33A C34A 1.365(4) . ?
C33A C36A 1.493(3) . ?
C34A C35A 1.392(4) . ?
C36A C36B 1.579(3) . ?
O1B C11B 1.211(3) . ?
C11B C13B 1.491(3) . ?
C11B C12B 1.509(3) . ?
C12B C26B 1.534(3) . ?
C13B C36B 1.538(3) . ?
N21B C21B 1.314(4) . ?
N21B C25B 1.307(4) . ?
N31B C35B 1.313(5) . ?
N31B C31B 1.332(5) . ?
C21B C22B 1.369(4) . ?
C22B C23B 1.367(4) . ?
C23B C24B 1.364(4) . ?
C23B C26B 1.499(3) . ?
C24B C25B 1.362(4) . ?
C31B C32B 1.379(5) . ?
C32B C33B 1.375(4) . ?
C33B C34B 1.379(4) . ?
C33B C36B 1.502(3) . ?
C34B C35B 1.385(4) . ?
